data_1550507
loop_
_publ_author_name
'Lamb, Jessica V.'
'Buffet, Jean-Charles'
'Turner, Zo\"e R.'
'O'Hare, Dermot'

_publ_section_title
;
 Group 4 permethylindenyl complexes for slurry-phase polymerisation of
 ethylene
;
_journal_issue 11
_journal_name_full 'Polymer Chemistry'
_journal_page_first 1386
_journal_paper_doi 10.1039/C8PY01796D
_journal_volume 10
_journal_year 2019
_chemical_formula_moiety 'C22 H28 Br2 Si Zr'
_chemical_formula_sum 'C22 H28 Br2 Si Zr'
_chemical_formula_weight 571.57
_space_group_crystal_system orthorhombic
_space_group_IT_number 43
_space_group_name_Hall 'F 2 -2d'
_space_group_name_H-M_alt 'F d d 2'
_symmetry_space_group_name_Hall 'F 2 -2d'
_symmetry_space_group_name_H-M 'F d d 2'
_atom_sites_solution_hydrogens geom
_audit_creation_method SHELXL-2014
_audit_update_record
;
2018-12-06 deposited with the CCDC.
2019-01-21 downloaded from the CCDC.
;
_cell_angle_alpha 90
_cell_angle_beta 90
_cell_angle_gamma 90
_cell_formula_units_Z 16
_cell_length_a 52.0095(12)
_cell_length_b 19.2685(5)
_cell_length_c 8.6866(2)
_cell_measurement_reflns_used 10239
_cell_measurement_temperature 150(2)
_cell_measurement_theta_max 76.2030
_cell_measurement_theta_min 4.8560
_cell_volume 8705.2(4)
_computing_cell_refinement 'CrysAlisPro 1.171.38.41 (Rigaku OD, 2015)'
_computing_data_collection 'CrysAlisPro 1.171.38.41 (Rigaku OD, 2015)'
_computing_data_reduction 'CrysAlisPro 1.171.38.41 (Rigaku OD, 2015)'
_computing_molecular_graphics
;
ORTEP3 for Windows. Farrugia, L. J. J. Appl. Cryst. 1997, 30, 565.
;
_computing_structure_refinement 'SHELXL-2014 (Sheldrick, 2014)'
_computing_structure_solution
;
SIR-92 
Altomare, A.; Cascarano, G.; Giacovazzo, C.; Guagliardi, A. 
J. Appl. Cryst. 1994, 27, 435.
;
_diffrn_ambient_environment N~2~
_diffrn_ambient_temperature 150.01(10)
_diffrn_detector 'CCD plate'
_diffrn_detector_area_resol_mean 10.5035
_diffrn_detector_type Atlas
_diffrn_measured_fraction_theta_full 1.000
_diffrn_measured_fraction_theta_max 0.999
_diffrn_measurement_device 'four-circle diffractometer'
_diffrn_measurement_device_type 'SuperNova, Dual, Cu at zero, Atlas'
_diffrn_radiation_monochromator mirror
_diffrn_radiation_probe x-ray
_diffrn_radiation_type 'Cu K\a'
_diffrn_radiation_wavelength 1.54184
_diffrn_reflns_av_R_equivalents 0.0377
_diffrn_reflns_av_unetI/netI 0.0270
_diffrn_reflns_Laue_measured_fraction_full 1.000
_diffrn_reflns_Laue_measured_fraction_max 0.999
_diffrn_reflns_limit_h_max 64
_diffrn_reflns_limit_h_min -48
_diffrn_reflns_limit_k_max 24
_diffrn_reflns_limit_k_min -22
_diffrn_reflns_limit_l_max 10
_diffrn_reflns_limit_l_min -10
_diffrn_reflns_number 19282
_diffrn_reflns_point_group_measured_fraction_full 1.000
_diffrn_reflns_point_group_measured_fraction_max 1.000
_diffrn_reflns_theta_full 67.684
_diffrn_reflns_theta_max 74.497
_diffrn_reflns_theta_min 4.895
_diffrn_source 'micro-focus sealed X-ray tube'
_diffrn_source_type 'SuperNova (Cu) X-ray Source'
_exptl_absorpt_coefficient_mu 8.981
_exptl_absorpt_correction_T_max 1.00000
_exptl_absorpt_correction_T_min 0.74369
_exptl_absorpt_correction_type multi-scan
_exptl_absorpt_process_details
;
CrysAlisPro 1.171.38.41 (Rigaku Oxford Diffraction, 2015)
Empirical absorption correction using spherical harmonics,
 implemented in SCALE3 ABSPACK scaling algorithm.
;
_exptl_crystal_colour orange
_exptl_crystal_density_diffrn 1.744
_exptl_crystal_description shard
_exptl_crystal_F_000 4544
_exptl_crystal_size_max 0.164
_exptl_crystal_size_mid 0.084
_exptl_crystal_size_min 0.045
_refine_diff_density_max 0.431
_refine_diff_density_min -0.397
_refine_diff_density_rms 0.069
_refine_ls_abs_structure_details
;
 Refined as an inversion twin.
;
_refine_ls_abs_structure_Flack 0.079(14)
_refine_ls_extinction_method none
_refine_ls_goodness_of_fit_ref 1.029
_refine_ls_hydrogen_treatment constr
_refine_ls_matrix_type full
_refine_ls_number_parameters 244
_refine_ls_number_reflns 4436
_refine_ls_number_restraints 1
_refine_ls_restrained_S_all 1.029
_refine_ls_R_factor_all 0.0229
_refine_ls_R_factor_gt 0.0227
_refine_ls_shift/su_max 0.001
_refine_ls_shift/su_mean 0.000
_refine_ls_structure_factor_coef Fsqd
_refine_ls_weighting_details 'w=1/[\s^2^(Fo^2^)+(0.0397P)^2^+7.0725P] where P=(Fo^2^+2Fc^2^)/3'
_refine_ls_weighting_scheme calc
_refine_ls_wR_factor_gt 0.0574
_refine_ls_wR_factor_ref 0.0575
_reflns_Friedel_coverage 0.872
_reflns_Friedel_fraction_full 1.000
_reflns_Friedel_fraction_max 1.000
_reflns_number_gt 4388
_reflns_number_total 4436
_reflns_threshold_expression 'I > 2\s(I)'
_cod_data_source_file c8py01796d2.cif
_cod_data_source_block 090ZRT16
_cod_depositor_comments 'Adding full bibliography for 1550506--1550510.cif.'
_cod_database_code 1550507
_shelx_space_group_comment
;
The symmetry employed for this shelxl refinement is uniquely defined
by the following loop, which should always be used as a source of
symmetry information in preference to the above space-group names.
They are only intended as comments.
;
_shelx_estimated_absorpt_t_min 0.321
_shelx_estimated_absorpt_t_max 0.688
_shelxl_version_number 2014-3

loop_
_space_group_symop_operation_xyz
'x, y, z'
'-x, -y, z'
'-x+1/4, y+1/4, z+1/4'
'x+1/4, -y+1/4, z+1/4'
'x, y+1/2, z+1/2'
'-x, -y+1/2, z+1/2'
'-x+1/4, y+3/4, z+3/4'
'x+1/4, -y+3/4, z+3/4'
'x+1/2, y, z+1/2'
'-x+1/2, -y, z+1/2'
'-x+3/4, y+1/4, z+3/4'
'x+3/4, -y+1/4, z+3/4'
'x+1/2, y+1/2, z'
'-x+1/2, -y+1/2, z'
'-x+3/4, y+3/4, z+1/4'
'x+3/4, -y+3/4, z+1/4'

loop_
_atom_site_label
_atom_site_type_symbol
_atom_site_fract_x
_atom_site_fract_y
_atom_site_fract_z
_atom_site_U_iso_or_equiv
_atom_site_adp_type
_atom_site_occupancy
_atom_site_site_symmetry_order
_atom_site_calc_flag
_atom_site_refinement_flags_posn
_atom_site_refinement_flags_adp
C1 C 0.19051(7) 0.09347(19) -0.2394(4) 0.0199(7) Uani 1 1 d . .
C2 C 0.20859(7) 0.1343(2) -0.1529(4) 0.0202(7) Uani 1 1 d . .
C3 C 0.22482(7) 0.0918(2) -0.0644(5) 0.0227(7) Uani 1 1 d . .
C4 C 0.22729(7) -0.0428(2) -0.0343(5) 0.0247(8) Uani 1 1 d . .
C5 C 0.21806(8) -0.1037(2) -0.0961(5) 0.0264(8) Uani 1 1 d . .
C6 C 0.19981(7) -0.10365(19) -0.2187(5) 0.0231(7) Uani 1 1 d . .
C7 C 0.18991(7) -0.04232(19) -0.2782(5) 0.0208(7) Uani 1 1 d . .
C8 C 0.19751(6) 0.02183(18) -0.2078(5) 0.0182(6) Uani 1 1 d . .
C9 C 0.21735(7) 0.0208(2) -0.0930(4) 0.0210(7) Uani 1 1 d . .
C10 C 0.21267(8) 0.2117(2) -0.1649(5) 0.0306(9) Uani 1 1 d . .
H10A H 0.2177 0.2301 -0.0642 0.046 Uiso 1 1 calc R U
H10B H 0.1967 0.2340 -0.1983 0.046 Uiso 1 1 calc R U
H10C H 0.2263 0.2213 -0.2401 0.046 Uiso 1 1 calc R U
C11 C 0.24837(8) 0.1175(3) 0.0176(6) 0.0334(9) Uani 1 1 d . .
H11A H 0.2637 0.0956 -0.0268 0.050 Uiso 1 1 calc R U
H11B H 0.2472 0.1057 0.1272 0.050 Uiso 1 1 calc R U
H11C H 0.2496 0.1680 0.0061 0.050 Uiso 1 1 calc R U
C12 C 0.24617(9) -0.0423(3) 0.0974(6) 0.0396(11) Uani 1 1 d . .
H12A H 0.2457 -0.0872 0.1501 0.059 Uiso 1 1 calc R U
H12B H 0.2416 -0.0054 0.1700 0.059 Uiso 1 1 calc R U
H12C H 0.2635 -0.0339 0.0575 0.059 Uiso 1 1 calc R U
C13 C 0.22836(10) -0.1724(3) -0.0381(7) 0.0404(11) Uani 1 1 d . .
H13A H 0.2470 -0.1690 -0.0239 0.061 Uiso 1 1 calc R U
H13B H 0.2245 -0.2089 -0.1132 0.061 Uiso 1 1 calc R U
H13C H 0.2202 -0.1838 0.0605 0.061 Uiso 1 1 calc R U
C14 C 0.19127(9) -0.1720(2) -0.2885(6) 0.0322(9) Uani 1 1 d . .
H14A H 0.1745 -0.1660 -0.3377 0.048 Uiso 1 1 calc R U
H14B H 0.1900 -0.2072 -0.2074 0.048 Uiso 1 1 calc R U
H14C H 0.2039 -0.1870 -0.3655 0.048 Uiso 1 1 calc R U
C15 C 0.17456(8) -0.0420(2) -0.4240(5) 0.0274(9) Uani 1 1 d . .
H15A H 0.1816 -0.0764 -0.4954 0.041 Uiso 1 1 calc R U
H15B H 0.1754 0.0042 -0.4711 0.041 Uiso 1 1 calc R U
H15C H 0.1566 -0.0534 -0.4008 0.041 Uiso 1 1 calc R U
C16 C 0.14598(7) 0.1459(2) -0.1119(5) 0.0230(7) Uani 1 1 d . .
C17 C 0.15533(7) 0.1907(2) 0.0064(5) 0.0254(8) Uani 1 1 d . .
H17 H 0.1658 0.2304 -0.0096 0.030 Uiso 1 1 calc R U
C18 C 0.14652(8) 0.1667(2) 0.1512(5) 0.0293(9) Uani 1 1 d . .
H18 H 0.1496 0.1880 0.2481 0.035 Uiso 1 1 calc R U
C19 C 0.13248(8) 0.1060(2) 0.1253(6) 0.0299(8) Uani 1 1 d . .
H19 H 0.1244 0.0783 0.2019 0.036 Uiso 1 1 calc R U
C20 C 0.13235(7) 0.0928(2) -0.0349(5) 0.0251(8) Uani 1 1 d . .
H20 H 0.1243 0.0543 -0.0833 0.030 Uiso 1 1 calc R U
C21 C 0.16322(10) 0.2193(2) -0.4130(5) 0.0338(10) Uani 1 1 d . .
H21A H 0.1792 0.2190 -0.4725 0.051 Uiso 1 1 calc R U
H21B H 0.1637 0.2572 -0.3379 0.051 Uiso 1 1 calc R U
H21C H 0.1486 0.2259 -0.4827 0.051 Uiso 1 1 calc R U
C22 C 0.13560(9) 0.0840(3) -0.4220(6) 0.0328(10) Uani 1 1 d . .
H22A H 0.1324 0.0396 -0.3703 0.049 Uiso 1 1 calc R U
H22B H 0.1423 0.0753 -0.5258 0.049 Uiso 1 1 calc R U
H22C H 0.1195 0.1103 -0.4290 0.049 Uiso 1 1 calc R U
Si1 Si 0.15964(2) 0.13495(5) -0.30981(13) 0.0211(2) Uani 1 1 d . .
Br1 Br 0.20183(2) 0.11495(2) 0.28776(5) 0.03113(11) Uani 1 1 d . .
Br2 Br 0.16523(2) -0.04371(2) 0.12193(5) 0.02869(11) Uani 1 1 d . .
Zr1 Zr 0.17833(2) 0.07960(2) 0.03457(3) 0.01762(8) Uani 1 1 d . .

loop_
_atom_site_aniso_label
_atom_site_aniso_U_11
_atom_site_aniso_U_22
_atom_site_aniso_U_33
_atom_site_aniso_U_23
_atom_site_aniso_U_13
_atom_site_aniso_U_12
C1 0.0220(17) 0.0203(16) 0.0173(18) -0.0010(13) 0.0033(14) -0.0006(13)
C2 0.0182(16) 0.0245(18) 0.0181(17) -0.0017(14) 0.0038(13) -0.0031(13)
C3 0.0182(16) 0.030(2) 0.0195(17) -0.0028(15) 0.0009(14) -0.0045(14)
C4 0.0185(16) 0.033(2) 0.0228(18) 0.0028(16) -0.0001(15) 0.0059(14)
C5 0.0256(18) 0.0269(19) 0.027(2) 0.0055(16) 0.0024(15) 0.0034(15)
C6 0.0237(17) 0.0205(17) 0.0253(17) 0.0016(16) 0.0059(16) -0.0003(13)
C7 0.0181(16) 0.0215(17) 0.0228(17) -0.0009(14) 0.0015(14) -0.0001(13)
C8 0.0154(14) 0.0210(16) 0.0181(16) 0.0024(15) 0.0031(14) 0.0011(12)
C9 0.0183(15) 0.0268(18) 0.0181(17) -0.0014(14) 0.0003(13) -0.0016(14)
C10 0.028(2) 0.027(2) 0.036(2) -0.0035(17) 0.0033(17) -0.0088(16)
C11 0.0215(18) 0.046(2) 0.033(2) -0.001(2) -0.0046(18) -0.0091(16)
C12 0.037(2) 0.046(3) 0.036(3) 0.002(2) -0.013(2) 0.012(2)
C13 0.043(3) 0.029(2) 0.049(3) 0.010(2) -0.006(2) 0.0050(18)
C14 0.032(2) 0.0232(19) 0.042(2) -0.0034(18) 0.0026(19) -0.0009(15)
C15 0.031(2) 0.025(2) 0.025(2) -0.0047(15) -0.0070(15) 0.0007(15)
C16 0.0185(16) 0.0255(18) 0.0252(19) 0.0029(16) -0.0006(14) 0.0030(13)
C17 0.0244(18) 0.0256(18) 0.026(2) -0.0023(16) 0.0041(15) 0.0048(15)
C18 0.0273(19) 0.038(2) 0.023(2) -0.0031(17) 0.0062(15) 0.0077(16)
C19 0.0236(18) 0.038(2) 0.0279(19) 0.0057(18) 0.0031(16) 0.0052(16)
C20 0.0161(16) 0.0291(19) 0.030(2) 0.0028(17) -0.0016(15) 0.0002(14)
C21 0.050(3) 0.0243(19) 0.027(2) 0.0042(16) 0.0053(19) 0.0085(18)
C22 0.028(2) 0.037(2) 0.033(2) -0.0044(17) -0.0125(16) 0.0058(17)
Si1 0.0223(5) 0.0215(5) 0.0195(4) 0.0023(4) -0.0019(4) 0.0026(4)
Br1 0.0290(2) 0.0424(2) 0.02201(19) -0.00794(19) -0.00389(17) 0.00010(17)
Br2 0.0309(2) 0.02463(19) 0.0305(2) 0.00391(17) 0.00705(17) -0.00402(15)
Zr1 0.01600(13) 0.02019(14) 0.01667(14) -0.00040(11) 0.00047(11) -0.00071(10)

loop_
_atom_type_symbol
_atom_type_description
_atom_type_scat_dispersion_real
_atom_type_scat_dispersion_imag
_atom_type_scat_source
C C 0.0181 0.0091 'International Tables Vol C Tables 4.2.6.8 and 6.1.1.4'
H H 0.0000 0.0000 'International Tables Vol C Tables 4.2.6.8 and 6.1.1.4'
Si Si 0.2541 0.3302 'International Tables Vol C Tables 4.2.6.8 and 6.1.1.4'
Br Br -0.6763 1.2805 'International Tables Vol C Tables 4.2.6.8 and 6.1.1.4'
Zr Zr -0.1862 2.2449 'International Tables Vol C Tables 4.2.6.8 and 6.1.1.4'

loop_
_geom_angle_atom_site_label_1
_geom_angle_atom_site_label_2
_geom_angle_atom_site_label_3
_geom_angle
C2 C1 C8 104.9(3)
C2 C1 Si1 119.4(3)
C8 C1 Si1 132.4(3)
C2 C1 Zr1 74.0(2)
C8 C1 Zr1 77.3(2)
Si1 C1 Zr1 97.99(15)
C3 C2 C1 111.0(3)
C3 C2 C10 122.0(3)
C1 C2 C10 126.6(4)
C3 C2 Zr1 77.0(2)
C1 C2 Zr1 72.4(2)
C10 C2 Zr1 123.4(3)
C2 C3 C9 107.3(3)
C2 C3 C11 123.9(4)
C9 C3 C11 127.9(4)
C2 C3 Zr1 70.8(2)
C9 C3 Zr1 73.6(2)
C11 C3 Zr1 129.6(3)
C5 C4 C9 117.9(4)
C5 C4 C12 121.9(4)
C9 C4 C12 120.2(4)
C4 C5 C6 121.4(4)
C4 C5 C13 119.5(4)
C6 C5 C13 119.0(4)
C7 C6 C5 121.7(4)
C7 C6 C14 118.8(4)
C5 C6 C14 119.5(4)
C6 C7 C8 118.1(4)
C6 C7 C15 121.1(4)
C8 C7 C15 120.3(3)
C9 C8 C7 118.9(3)
C9 C8 C1 108.9(3)
C7 C8 C1 131.9(4)
C9 C8 Zr1 73.6(2)
C7 C8 Zr1 127.8(2)
C1 C8 Zr1 69.4(2)
C4 C9 C8 121.4(4)
C4 C9 C3 131.0(4)
C8 C9 C3 107.5(3)
C4 C9 Zr1 120.7(3)
C8 C9 Zr1 74.1(2)
C3 C9 Zr1 73.8(2)
C2 C10 H10A 109.5
C2 C10 H10B 109.5
H10A C10 H10B 109.5
C2 C10 H10C 109.5
H10A C10 H10C 109.5
H10B C10 H10C 109.5
C3 C11 H11A 109.5
C3 C11 H11B 109.5
H11A C11 H11B 109.5
C3 C11 H11C 109.5
H11A C11 H11C 109.5
H11B C11 H11C 109.5
C4 C12 H12A 109.5
C4 C12 H12B 109.5
H12A C12 H12B 109.5
C4 C12 H12C 109.5
H12A C12 H12C 109.5
H12B C12 H12C 109.5
C5 C13 H13A 109.5
C5 C13 H13B 109.5
H13A C13 H13B 109.5
C5 C13 H13C 109.5
H13A C13 H13C 109.5
H13B C13 H13C 109.5
C6 C14 H14A 109.5
C6 C14 H14B 109.5
H14A C14 H14B 109.5
C6 C14 H14C 109.5
H14A C14 H14C 109.5
H14B C14 H14C 109.5
C7 C15 H15A 109.5
C7 C15 H15B 109.5
H15A C15 H15B 109.5
C7 C15 H15C 109.5
H15A C15 H15C 109.5
H15B C15 H15C 109.5
C20 C16 C17 105.6(4)
C20 C16 Si1 122.9(3)
C17 C16 Si1 126.9(3)
C20 C16 Zr1 73.9(2)
C17 C16 Zr1 73.1(2)
Si1 C16 Zr1 98.98(16)
C18 C17 C16 109.4(4)
C18 C17 Zr1 77.6(3)
C16 C17 Zr1 73.2(2)
C18 C17 H17 125.3
C16 C17 H17 125.3
Zr1 C17 H17 115.8
C19 C18 C17 107.4(4)
C19 C18 Zr1 74.1(3)
C17 C18 Zr1 69.8(2)
C19 C18 H18 126.3
C17 C18 H18 126.3
Zr1 C18 H18 121.6
C18 C19 C20 108.1(4)
C18 C19 Zr1 74.3(2)
C20 C19 Zr1 70.5(2)
C18 C19 H19 126.0
C20 C19 H19 126.0
Zr1 C19 H19 121.0
C16 C20 C19 109.5(4)
C16 C20 Zr1 72.9(2)
C19 C20 Zr1 77.0(3)
C16 C20 H20 125.3
C19 C20 H20 125.3
Zr1 C20 H20 116.8
Si1 C21 H21A 109.5
Si1 C21 H21B 109.5
H21A C21 H21B 109.5
Si1 C21 H21C 109.5
H21A C21 H21C 109.5
H21B C21 H21C 109.5
Si1 C22 H22A 109.5
Si1 C22 H22B 109.5
H22A C22 H22B 109.5
Si1 C22 H22C 109.5
H22A C22 H22C 109.5
H22B C22 H22C 109.5
C21 Si1 C22 105.9(2)
C21 Si1 C16 112.38(19)
C22 Si1 C16 106.6(2)
C21 Si1 C1 116.0(2)
C22 Si1 C1 120.98(19)
C16 Si1 C1 94.19(17)
C17 Zr1 C16 33.64(14)
C17 Zr1 C1 86.27(13)
C16 Zr1 C1 67.85(13)
C17 Zr1 C20 54.43(14)
C16 Zr1 C20 33.19(14)
C1 Zr1 C20 90.08(14)
C17 Zr1 C2 82.78(13)
C16 Zr1 C2 82.81(13)
C1 Zr1 C2 33.61(12)
C20 Zr1 C2 113.91(14)
C17 Zr1 C19 53.61(14)
C16 Zr1 C19 54.62(14)
C1 Zr1 C19 120.80(14)
C20 Zr1 C19 32.54(14)
C2 Zr1 C19 134.67(14)
C17 Zr1 C18 32.63(14)
C16 Zr1 C18 54.88(14)
C1 Zr1 C18 118.27(13)
C20 Zr1 C18 53.63(15)
C2 Zr1 C18 112.79(14)
C19 Zr1 C18 31.65(15)
C17 Zr1 C9 136.22(13)
C16 Zr1 C9 122.93(13)
C1 Zr1 C9 55.42(12)
C20 Zr1 C9 134.47(14)
C2 Zr1 C9 53.75(13)
C19 Zr1 C9 162.37(14)
C18 Zr1 C9 165.05(14)
C17 Zr1 C3 110.07(13)
C16 Zr1 C3 114.89(14)
C1 Zr1 C3 55.24(12)
C20 Zr1 C3 144.52(14)
C2 Zr1 C3 32.12(13)
C19 Zr1 C3 163.30(14)
C18 Zr1 C3 132.63(14)
C9 Zr1 C3 32.54(12)
C17 Zr1 C8 118.75(12)
C16 Zr1 C8 93.81(13)
C1 Zr1 C8 33.32(11)
C20 Zr1 C8 102.61(13)
C2 Zr1 C8 53.65(11)
C19 Zr1 C8 134.09(14)
C18 Zr1 C8 148.57(13)
C9 Zr1 C8 32.31(11)
C3 Zr1 C8 53.47(11)
C17 Zr1 Br2 134.38(10)
C16 Zr1 Br2 116.60(9)
C1 Zr1 Br2 116.64(9)
C20 Zr1 Br2 84.94(10)
C2 Zr1 Br2 138.19(9)
C19 Zr1 Br2 81.17(11)
C18 Zr1 Br2 108.39(11)
C9 Zr1 Br2 85.97(9)
C3 Zr1 Br2 115.39(10)
C8 Zr1 Br2 86.84(8)
C17 Zr1 Br1 94.85(10)
C16 Zr1 Br1 128.30(10)
C1 Zr1 Br1 131.50(9)
C20 Zr1 Br1 129.11(11)
C2 Zr1 Br1 98.30(9)
C19 Zr1 Br1 97.19(12)
C18 Zr1 Br1 78.36(10)
C9 Zr1 Br1 96.23(8)
C3 Zr1 Br1 79.50(9)
C8 Zr1 Br1 128.28(8)
Br2 Zr1 Br1 96.664(18)

loop_
_geom_bond_atom_site_label_1
_geom_bond_atom_site_label_2
_geom_bond_distance
C1 C2 1.439(5)
C1 C8 1.454(5)
C1 Si1 1.894(4)
C1 Zr1 2.477(4)
C2 C3 1.406(6)
C2 C10 1.510(6)
C2 Zr1 2.498(4)
C3 C9 1.443(6)
C3 C11 1.501(5)
C3 Zr1 2.577(4)
C4 C5 1.378(6)
C4 C9 1.424(6)
C4 C12 1.508(6)
C5 C6 1.426(6)
C5 C13 1.514(6)
C6 C7 1.389(5)
C6 C14 1.516(6)
C7 C8 1.435(5)
C7 C15 1.497(5)
C8 C9 1.435(5)
C8 Zr1 2.582(4)
C9 Zr1 2.575(4)
C10 H10A 0.9800
C10 H10B 0.9800
C10 H10C 0.9800
C11 H11A 0.9800
C11 H11B 0.9800
C11 H11C 0.9800
C12 H12A 0.9800
C12 H12B 0.9800
C12 H12C 0.9800
C13 H13A 0.9800
C13 H13B 0.9800
C13 H13C 0.9800
C14 H14A 0.9800
C14 H14B 0.9800
C14 H14C 0.9800
C15 H15A 0.9800
C15 H15B 0.9800
C15 H15C 0.9800
C16 C20 1.413(6)
C16 C17 1.427(6)
C16 Si1 1.872(4)
C16 Zr1 2.466(4)
C17 C18 1.416(6)
C17 Zr1 2.465(4)
C17 H17 0.9500
C18 C19 1.398(7)
C18 Zr1 2.565(4)
C18 H18 0.9500
C19 C20 1.415(6)
C19 Zr1 2.563(4)
C19 H19 0.9500
C20 Zr1 2.480(4)
C20 H20 0.9500
C21 Si1 1.864(5)
C21 H21A 0.9800
C21 H21B 0.9800
C21 H21C 0.9800
C22 Si1 1.865(5)
C22 H22A 0.9800
C22 H22B 0.9800
C22 H22C 0.9800
Br1 Zr1 2.6067(5)
Br2 Zr1 2.5856(5)

loop_
_geom_torsion_atom_site_label_1
_geom_torsion_atom_site_label_2
_geom_torsion_atom_site_label_3
_geom_torsion_atom_site_label_4
_geom_torsion
C8 C1 C2 C3 -3.7(4)
Si1 C1 C2 C3 158.3(3)
Zr1 C1 C2 C3 68.0(3)
C8 C1 C2 C10 169.3(4)
Si1 C1 C2 C10 -28.7(5)
Zr1 C1 C2 C10 -119.0(4)
C8 C1 C2 Zr1 -71.7(2)
Si1 C1 C2 Zr1 90.2(2)
C1 C2 C3 C9 0.0(4)
C10 C2 C3 C9 -173.3(3)
Zr1 C2 C3 C9 65.2(3)
C1 C2 C3 C11 169.5(4)
C10 C2 C3 C11 -3.9(6)
Zr1 C2 C3 C11 -125.4(4)
C1 C2 C3 Zr1 -65.1(3)
C10 C2 C3 Zr1 121.5(4)
C9 C4 C5 C6 2.2(6)
C12 C4 C5 C6 178.7(4)
C9 C4 C5 C13 179.3(4)
C12 C4 C5 C13 -4.1(6)
C4 C5 C6 C7 -2.0(6)
C13 C5 C6 C7 -179.2(4)
C4 C5 C6 C14 176.8(4)
C13 C5 C6 C14 -0.4(6)
C5 C6 C7 C8 -3.2(6)
C14 C6 C7 C8 178.0(4)
C5 C6 C7 C15 168.9(4)
C14 C6 C7 C15 -9.9(6)
C6 C7 C8 C9 7.9(5)
C15 C7 C8 C9 -164.2(4)
C6 C7 C8 C1 -178.8(4)
C15 C7 C8 C1 9.1(6)
C6 C7 C8 Zr1 -83.2(4)
C15 C7 C8 Zr1 104.7(4)
C2 C1 C8 C9 6.0(4)
Si1 C1 C8 C9 -152.6(3)
Zr1 C1 C8 C9 -63.4(3)
C2 C1 C8 C7 -167.8(4)
Si1 C1 C8 C7 33.6(6)
Zr1 C1 C8 C7 122.8(4)
C2 C1 C8 Zr1 69.3(2)
Si1 C1 C8 Zr1 -89.2(3)
C5 C4 C9 C8 2.8(6)
C12 C4 C9 C8 -173.8(4)
C5 C4 C9 C3 -172.8(4)
C12 C4 C9 C3 10.6(6)
C5 C4 C9 Zr1 92.2(4)
C12 C4 C9 Zr1 -84.4(4)
C7 C8 C9 C4 -7.9(5)
C1 C8 C9 C4 177.4(3)
Zr1 C8 C9 C4 116.6(3)
C7 C8 C9 C3 168.6(3)
C1 C8 C9 C3 -6.1(4)
Zr1 C8 C9 C3 -66.8(3)
C7 C8 C9 Zr1 -124.5(3)
C1 C8 C9 Zr1 60.7(3)
C2 C3 C9 C4 179.8(4)
C11 C3 C9 C4 10.9(7)
Zr1 C3 C9 C4 -116.9(4)
C2 C3 C9 C8 3.7(4)
C11 C3 C9 C8 -165.2(4)
Zr1 C3 C9 C8 67.0(3)
C2 C3 C9 Zr1 -63.3(3)
C11 C3 C9 Zr1 127.8(4)
C20 C16 C17 C18 -2.5(4)
Si1 C16 C17 C18 -158.5(3)
Zr1 C16 C17 C18 -69.9(3)
C20 C16 C17 Zr1 67.4(3)
Si1 C16 C17 Zr1 -88.6(3)
C16 C17 C18 C19 2.0(5)
Zr1 C17 C18 C19 -65.0(3)
C16 C17 C18 Zr1 67.0(3)
C17 C18 C19 C20 -0.6(5)
Zr1 C18 C19 C20 -62.8(3)
C17 C18 C19 Zr1 62.2(3)
C17 C16 C20 C19 2.1(5)
Si1 C16 C20 C19 159.3(3)
Zr1 C16 C20 C19 68.9(3)
C17 C16 C20 Zr1 -66.8(3)
Si1 C16 C20 Zr1 90.4(3)
C18 C19 C20 C16 -1.0(5)
Zr1 C19 C20 C16 -66.3(3)
C18 C19 C20 Zr1 65.3(3)
C20 C16 Si1 C21 154.6(3)
C17 C16 Si1 C21 -53.2(4)
Zr1 C16 Si1 C21 -128.8(2)
C20 C16 Si1 C22 39.1(4)
C17 C16 Si1 C22 -168.8(4)
Zr1 C16 Si1 C22 115.66(19)
C20 C16 Si1 C1 -85.0(3)
C17 C16 Si1 C1 67.2(4)
Zr1 C16 Si1 C1 -8.41(17)
C2 C1 Si1 C21 49.7(4)
C8 C1 Si1 C21 -154.2(4)
Zr1 C1 Si1 C21 125.77(18)
C2 C1 Si1 C22 -179.9(3)
C8 C1 Si1 C22 -23.8(5)
Zr1 C1 Si1 C22 -103.8(2)
C2 C1 Si1 C16 -67.7(3)
C8 C1 Si1 C16 88.4(4)
Zr1 C1 Si1 C16 8.35(17)
